data_7231160
loop_
_publ_author_name
'Shrivastava, Ashutosh'
'Negi, Lalita'
'Das, Dinabandhu'

_publ_section_title
;
 Area negative thermal expansion in a mixed metal mixed organic MOF:
 &#x201C;elevator-platform&#x201D; mechanism induced by O--H&#x22EF;O
 hydrogen bonding
;
_journal_issue 33
_journal_name_full CrystEngComm
_journal_page_first 4719
_journal_paper_doi 10.1039/C8CE00939B
_journal_volume 20
_journal_year 2018
_chemical_formula_moiety 'C22 H26 Co N2 O20 Zn2, 4(H2 O)'
_chemical_formula_sum 'C22 H34 Co N2 O24 Zn2'
_chemical_formula_weight 900.18
_space_group_crystal_system triclinic
_space_group_IT_number 2
_space_group_name_Hall '-P 1'
_space_group_name_H-M_alt 'P -1'
_symmetry_space_group_name_Hall '-P 1'
_symmetry_space_group_name_H-M 'P -1'
_atom_sites_solution_hydrogens mixed
_audit_creation_method SHELXL-2018/3
_audit_update_record
;
2018-07-02 deposited with the CCDC.
2018-07-16 downloaded from the CCDC.
;
_cell_angle_alpha 87.661(2)
_cell_angle_beta 88.969(2)
_cell_angle_gamma 83.149(2)
_cell_formula_units_Z 1
_cell_length_a 7.5253(3)
_cell_length_b 10.1950(5)
_cell_length_c 10.7396(5)
_cell_measurement_reflns_used 9906
_cell_measurement_temperature 180(2)
_cell_measurement_theta_max 28.29
_cell_measurement_theta_min 2.73
_cell_volume 817.31(6)
_computing_cell_refinement 'Bruker SAINT'
_computing_data_collection 'Bruker APEX III'
_computing_data_reduction 'Bruker SAINT'
_computing_molecular_graphics 'X-Seed (Barbour 2017)'
_computing_structure_refinement 'SHELXL-2018/3 (Sheldrick, 2018)'
_computing_structure_solution 'SHELXT 2014/5 (Sheldrick, 2014)'
_diffrn_ambient_temperature 180(2)
_diffrn_measured_fraction_theta_full 1.000
_diffrn_measured_fraction_theta_max 1.000
_diffrn_measurement_device_type 'Bruker APEX-III CMOS detector'
_diffrn_measurement_method 'phi and omega scans'
_diffrn_radiation_type MoK\a
_diffrn_radiation_wavelength 0.71073
_diffrn_reflns_av_R_equivalents 0.0237
_diffrn_reflns_av_unetI/netI 0.0135
_diffrn_reflns_Laue_measured_fraction_full 1.000
_diffrn_reflns_Laue_measured_fraction_max 1.000
_diffrn_reflns_limit_h_max 10
_diffrn_reflns_limit_h_min -10
_diffrn_reflns_limit_k_max 13
_diffrn_reflns_limit_k_min -13
_diffrn_reflns_limit_l_max 14
_diffrn_reflns_limit_l_min -14
_diffrn_reflns_number 33308
_diffrn_reflns_point_group_measured_fraction_full 1.000
_diffrn_reflns_point_group_measured_fraction_max 1.000
_diffrn_reflns_theta_full 25.000
_diffrn_reflns_theta_max 28.327
_diffrn_reflns_theta_min 1.898
_diffrn_source microfocus
_exptl_absorpt_coefficient_mu 2.058
_exptl_absorpt_correction_type multi-scan
_exptl_absorpt_process_details SADABS
_exptl_crystal_colour pink
_exptl_crystal_density_diffrn 1.829
_exptl_crystal_density_meas ?
_exptl_crystal_description block
_exptl_crystal_F_000 459
_exptl_crystal_size_max 0.350
_exptl_crystal_size_mid 0.270
_exptl_crystal_size_min 0.260
_exptl_transmission_factor_max 0.7457
_exptl_transmission_factor_min 0.6115
_refine_diff_density_max 0.698
_refine_diff_density_min -0.711
_refine_diff_density_rms 0.071
_refine_ls_extinction_coef 0.0105(8)
_refine_ls_extinction_expression Fc^*^=kFc[1+0.001xFc^2^\l^3^/sin(2\q)]^-1/4^
_refine_ls_extinction_method 'SHELXL-2018/3 (Sheldrick 2018)'
_refine_ls_goodness_of_fit_ref 1.070
_refine_ls_hydrogen_treatment mixed
_refine_ls_matrix_type full
_refine_ls_number_parameters 281
_refine_ls_number_reflns 4069
_refine_ls_number_restraints 0
_refine_ls_restrained_S_all 1.070
_refine_ls_R_factor_all 0.0241
_refine_ls_R_factor_gt 0.0226
_refine_ls_shift/su_max 0.000
_refine_ls_shift/su_mean 0.000
_refine_ls_structure_factor_coef Fsqd
_refine_ls_weighting_details 'w=1/[\s^2^(Fo^2^)+(0.0247P)^2^+1.0751P] where P=(Fo^2^+2Fc^2^)/3'
_refine_ls_weighting_scheme calc
_refine_ls_wR_factor_gt 0.0606
_refine_ls_wR_factor_ref 0.0613
_reflns_Friedel_coverage 0.000
_reflns_number_gt 3875
_reflns_number_total 4069
_reflns_threshold_expression 'I > 2\s(I)'
_cod_data_source_file c8ce00939b2.cif
_cod_data_source_block 1_180K
_cod_depositor_comments
;
The following automatic conversions were performed:

'_exptl_crystal_density_meas' value 'not measured' was changed to '?'
- the value is perceived as not measured.

Automatic conversion script
Id: cif_fix_values 4973 2017-02-22 13:04:09Z antanas 

 Adding full bibliography for 7231150--7231161.cif.
;
_cod_database_code 7231160
_shelx_shelxl_version_number 2018/3
_shelx_space_group_comment
;
The symmetry employed for this shelxl refinement is uniquely defined
by the following loop, which should always be used as a source of
symmetry information in preference to the above space-group names.
They are only intended as comments.
;
_shelx_estimated_absorpt_t_min 0.533
_shelx_estimated_absorpt_t_max 0.617

loop_
_space_group_symop_operation_xyz
'x, y, z'
'-x, -y, -z'

loop_
_atom_site_label
_atom_site_type_symbol
_atom_site_fract_x
_atom_site_fract_y
_atom_site_fract_z
_atom_site_U_iso_or_equiv
_atom_site_adp_type
_atom_site_occupancy
_atom_site_site_symmetry_order
_atom_site_calc_flag
_atom_site_refinement_flags_posn
_atom_site_refinement_flags_adp
_atom_site_refinement_flags_occupancy
C1 C 0.2529(2) 0.56942(15) 0.45267(14) 0.0097(3) Uani 1 1 d . . .
C2 C 0.2262(2) 0.46435(15) 0.37883(14) 0.0101(3) Uani 1 1 d . . .
H2 H 0.197419 0.480535 0.293395 0.012 Uiso 1 1 calc R U .
C3 C 0.2418(2) 0.33552(15) 0.42988(14) 0.0087(3) Uani 1 1 d . . .
C4 C 0.2830(2) 0.31226(15) 0.55554(14) 0.0097(3) Uani 1 1 d . . .
H4 H 0.294677 0.224497 0.590267 0.012 Uiso 1 1 calc R U .
C5 C 0.3071(2) 0.41690(15) 0.63038(14) 0.0091(3) Uani 1 1 d . . .
C6 C 0.2933(2) 0.54482(15) 0.57801(15) 0.0106(3) Uani 1 1 d . . .
H6 H 0.311787 0.616243 0.628482 0.013 Uiso 1 1 calc R U .
C7 C 0.2402(2) 0.70793(15) 0.39860(15) 0.0109(3) Uani 1 1 d . . .
C8 C 0.2132(2) 0.22393(15) 0.34751(14) 0.0089(3) Uani 1 1 d . . .
C9 C 0.3505(2) 0.39257(15) 0.76637(14) 0.0092(3) Uani 1 1 d . . .
C10 C -0.0766(2) -0.07071(16) 0.08861(15) 0.0131(3) Uani 1 1 d . . .
H10 H -0.134026 -0.121838 0.149527 0.016 Uiso 1 1 calc R U .
C11 C 0.1521(2) 0.04699(16) 0.02823(15) 0.0128(3) Uani 1 1 d . . .
H11 H 0.260626 0.081403 0.045148 0.015 Uiso 1 1 calc R U .
N1 N 0.07532(19) -0.02335(13) 0.11774(12) 0.0106(3) Uani 1 1 d . . .
O1 O 0.21144(18) 0.72981(11) 0.28364(11) 0.0150(2) Uani 1 1 d . . .
O2 O 0.25664(18) 0.80307(11) 0.46708(11) 0.0161(2) Uani 1 1 d . . .
O3 O 0.19750(17) 0.24715(12) 0.23305(11) 0.0138(2) Uani 1 1 d . . .
O4 O 0.20433(17) 0.11049(11) 0.39973(11) 0.0130(2) Uani 1 1 d . . .
O5 O 0.35845(17) 0.27720(11) 0.81289(11) 0.0131(2) Uani 1 1 d . . .
O6 O 0.37579(17) 0.49296(11) 0.82651(11) 0.0128(2) Uani 1 1 d . . .
O7 O 0.43827(17) -0.04899(13) 0.23069(13) 0.0159(3) Uani 1 1 d . . .
O8 O -0.07225(18) -0.06019(14) 0.36752(13) 0.0144(2) Uani 1 1 d . . .
O9 O 0.74280(18) 0.41008(14) 0.92563(13) 0.0168(3) Uani 1 1 d . . .
O10 O 0.44081(19) 0.31215(13) 1.05312(13) 0.0151(2) Uani 1 1 d . . .
O11 O 0.1478(2) 0.71980(14) 0.85327(13) 0.0214(3) Uani 1 1 d . . .
O12 O 0.6539(2) 0.12786(14) 0.30197(14) 0.0209(3) Uani 1 1 d . . .
Co1 Co 0.500000 0.500000 1.000000 0.00766(8) Uani 1 2 d S . P
Zn1 Zn 0.18652(3) -0.05671(2) 0.30252(2) 0.01132(7) Uani 1 1 d . . .
H8A H -0.143(4) -0.006(3) 0.349(2) 0.021(6) Uiso 1 1 d . . .
H7B H 0.500(4) -0.117(3) 0.225(2) 0.026(6) Uiso 1 1 d . . .
H11B H 0.204(4) 0.644(3) 0.833(3) 0.039(8) Uiso 1 1 d . . .
H9B H 0.785(4) 0.369(3) 0.977(3) 0.033(8) Uiso 1 1 d . . .
H8B H -0.089(4) -0.079(3) 0.430(3) 0.028(7) Uiso 1 1 d . . .
H7A H 0.493(4) 0.001(3) 0.254(3) 0.028(7) Uiso 1 1 d . . .
H10B H 0.371(4) 0.303(3) 1.105(3) 0.030(7) Uiso 1 1 d . . .
H11A H 0.043(5) 0.722(3) 0.824(3) 0.047(9) Uiso 1 1 d . . .
H9A H 0.742(4) 0.377(3) 0.863(3) 0.030(7) Uiso 1 1 d . . .
H10A H 0.402(4) 0.291(3) 0.996(3) 0.037(8) Uiso 1 1 d . . .
H12A H 0.662(4) 0.160(3) 0.367(3) 0.034(7) Uiso 1 1 d . . .
H12B H 0.700(4) 0.173(3) 0.249(3) 0.039(8) Uiso 1 1 d . . .

loop_
_atom_site_aniso_label
_atom_site_aniso_U_11
_atom_site_aniso_U_22
_atom_site_aniso_U_33
_atom_site_aniso_U_23
_atom_site_aniso_U_13
_atom_site_aniso_U_12
C1 0.0148(7) 0.0055(7) 0.0088(7) 0.0002(5) -0.0003(5) -0.0011(5)
C2 0.0153(7) 0.0081(7) 0.0069(7) 0.0000(5) -0.0014(5) -0.0022(5)
C3 0.0129(7) 0.0063(7) 0.0076(7) -0.0015(5) -0.0007(5) -0.0031(5)
C4 0.0141(7) 0.0066(7) 0.0089(7) 0.0003(5) -0.0013(5) -0.0030(5)
C5 0.0120(7) 0.0085(7) 0.0071(7) -0.0006(5) -0.0015(5) -0.0022(5)
C6 0.0160(7) 0.0071(7) 0.0092(7) -0.0023(5) -0.0012(6) -0.0023(5)
C7 0.0146(7) 0.0062(7) 0.0117(7) 0.0004(5) 0.0007(6) -0.0012(5)
C8 0.0114(7) 0.0080(7) 0.0080(7) -0.0019(5) 0.0000(5) -0.0032(5)
C9 0.0107(7) 0.0096(7) 0.0074(7) -0.0013(5) -0.0010(5) -0.0012(5)
C10 0.0183(8) 0.0130(7) 0.0092(7) 0.0013(6) 0.0004(6) -0.0074(6)
C11 0.0153(7) 0.0133(7) 0.0110(7) -0.0006(6) -0.0007(6) -0.0065(6)
N1 0.0158(6) 0.0088(6) 0.0075(6) -0.0002(5) -0.0006(5) -0.0030(5)
O1 0.0277(7) 0.0082(5) 0.0087(5) 0.0018(4) -0.0007(5) -0.0007(5)
O2 0.0287(7) 0.0058(5) 0.0140(6) -0.0017(4) -0.0037(5) -0.0020(5)
O3 0.0227(6) 0.0133(6) 0.0065(5) -0.0011(4) -0.0016(4) -0.0063(5)
O4 0.0248(6) 0.0064(5) 0.0087(5) -0.0017(4) 0.0012(4) -0.0057(4)
O5 0.0221(6) 0.0082(5) 0.0091(5) 0.0004(4) -0.0018(4) -0.0023(4)
O6 0.0228(6) 0.0081(5) 0.0078(5) -0.0021(4) -0.0058(4) -0.0019(4)
O7 0.0143(6) 0.0095(6) 0.0245(7) -0.0046(5) -0.0001(5) -0.0022(5)
O8 0.0169(6) 0.0165(6) 0.0097(6) 0.0022(5) 0.0018(5) -0.0029(5)
O9 0.0215(6) 0.0188(6) 0.0090(6) -0.0027(5) -0.0003(5) 0.0025(5)
O10 0.0245(7) 0.0133(6) 0.0089(6) 0.0002(5) 0.0000(5) -0.0077(5)
O11 0.0222(7) 0.0209(7) 0.0197(7) -0.0028(5) -0.0047(5) 0.0049(5)
O12 0.0282(7) 0.0181(6) 0.0184(7) -0.0036(5) -0.0035(5) -0.0088(5)
Co1 0.01329(15) 0.00586(14) 0.00425(13) -0.00068(10) -0.00173(10) -0.00240(10)
Zn1 0.01697(11) 0.00772(10) 0.00948(10) -0.00065(6) -0.00144(7) -0.00207(7)

loop_
_atom_type_symbol
_atom_type_description
_atom_type_scat_dispersion_real
_atom_type_scat_dispersion_imag
_atom_type_scat_source
C C 0.0033 0.0016 'International Tables Vol C Tables 4.2.6.8 and 6.1.1.4'
H H 0.0000 0.0000 'International Tables Vol C Tables 4.2.6.8 and 6.1.1.4'
N N 0.0061 0.0033 'International Tables Vol C Tables 4.2.6.8 and 6.1.1.4'
O O 0.0106 0.0060 'International Tables Vol C Tables 4.2.6.8 and 6.1.1.4'
Co Co 0.3494 0.9721 'International Tables Vol C Tables 4.2.6.8 and 6.1.1.4'
Zn Zn 0.2839 1.4301 'International Tables Vol C Tables 4.2.6.8 and 6.1.1.4'

loop_
_geom_angle_atom_site_label_1
_geom_angle_atom_site_label_2
_geom_angle_atom_site_label_3
_geom_angle
_geom_angle_site_symmetry_1
_geom_angle_site_symmetry_3
C6 C1 C2 119.41(14) . .
C6 C1 C7 119.70(14) . .
C2 C1 C7 120.89(14) . .
C1 C2 C3 120.28(14) . .
C1 C2 H2 119.9 . .
C3 C2 H2 119.9 . .
C4 C3 C2 119.69(14) . .
C4 C3 C8 121.28(14) . .
C2 C3 C8 119.03(13) . .
C5 C4 C3 120.39(14) . .
C5 C4 H4 119.8 . .
C3 C4 H4 119.8 . .
C6 C5 C4 119.36(14) . .
C6 C5 C9 119.97(14) . .
C4 C5 C9 120.66(14) . .
C1 C6 C5 120.86(14) . .
C1 C6 H6 119.6 . .
C5 C6 H6 119.6 . .
O2 C7 O1 119.67(15) . .
O2 C7 C1 120.50(14) . .
O1 C7 C1 119.83(14) . .
O2 C7 Zn1 61.70(8) . 1_565
O1 C7 Zn1 58.19(8) . 1_565
C1 C7 Zn1 174.47(12) . 1_565
O3 C8 O4 123.54(14) . .
O3 C8 C3 118.90(14) . .
O4 C8 C3 117.55(13) . .
O5 C9 O6 124.36(14) . .
O5 C9 C5 119.23(14) . .
O6 C9 C5 116.41(14) . .
N1 C10 C11 121.68(15) . 2
N1 C10 H10 119.2 . .
C11 C10 H10 119.2 2 .
N1 C11 C10 121.47(15) . 2
N1 C11 H11 119.3 . .
C10 C11 H11 119.3 2 .
C10 N1 C11 116.84(14) . .
C10 N1 Zn1 121.03(11) . .
C11 N1 Zn1 122.12(11) . .
C7 O1 Zn1 92.29(10) . 1_565
C7 O2 Zn1 88.87(10) . 1_565
C8 O4 Zn1 123.33(10) . .
C9 O6 Co1 128.64(10) . .
Zn1 O7 H7B 117.2(19) . .
Zn1 O7 H7A 119(2) . .
H7B O7 H7A 109(3) . .
Zn1 O8 H8A 120(2) . .
Zn1 O8 H8B 120(2) . .
H8A O8 H8B 108(3) . .
Co1 O9 H9B 105(2) . .
Co1 O9 H9A 119(2) . .
H9B O9 H9A 116(3) . .
Co1 O10 H10B 120(2) . .
Co1 O10 H10A 102(2) . .
H10B O10 H10A 105(3) . .
H11B O11 H11A 106(3) . .
H12A O12 H12B 108(3) . .
O10 Co1 O10 180.0 . 2_667
O10 Co1 O9 92.42(5) . 2_667
O10 Co1 O9 87.58(5) 2_667 2_667
O10 Co1 O9 87.58(5) . .
O10 Co1 O9 92.42(5) 2_667 .
O9 Co1 O9 180.0 2_667 .
O10 Co1 O6 91.87(5) . .
O10 Co1 O6 88.13(5) 2_667 .
O9 Co1 O6 89.44(5) 2_667 .
O9 Co1 O6 90.56(5) . .
O10 Co1 O6 88.13(5) . 2_667
O10 Co1 O6 91.87(5) 2_667 2_667
O9 Co1 O6 90.56(5) 2_667 2_667
O9 Co1 O6 89.44(5) . 2_667
O6 Co1 O6 180.0 . 2_667
O7 Zn1 O4 90.65(5) . .
O7 Zn1 O8 177.35(6) . .
O4 Zn1 O8 89.69(5) . .
O7 Zn1 N1 90.42(5) . .
O4 Zn1 N1 115.48(5) . .
O8 Zn1 N1 87.07(5) . .
O7 Zn1 O1 91.17(5) . 1_545
O4 Zn1 O1 153.23(5) . 1_545
O8 Zn1 O1 89.71(5) . 1_545
N1 Zn1 O1 91.21(5) . 1_545
O7 Zn1 O2 98.62(5) . 1_545
O4 Zn1 O2 94.46(4) . 1_545
O8 Zn1 O2 83.97(5) . 1_545
N1 Zn1 O2 148.69(5) . 1_545
O1 Zn1 O2 58.88(4) 1_545 1_545
O7 Zn1 C7 97.13(5) . 1_545
O4 Zn1 C7 123.89(5) . 1_545
O8 Zn1 C7 84.85(5) . 1_545
N1 Zn1 C7 119.90(5) . 1_545
O1 Zn1 C7 29.52(5) 1_545 1_545
O2 Zn1 C7 29.44(5) 1_545 1_545

loop_
_geom_bond_atom_site_label_1
_geom_bond_atom_site_label_2
_geom_bond_distance
_geom_bond_site_symmetry_2
C1 C6 1.392(2) .
C1 C2 1.394(2) .
C1 C7 1.498(2) .
C2 C3 1.395(2) .
C2 H2 0.9500 .
C3 C4 1.395(2) .
C3 C8 1.507(2) .
C4 C5 1.392(2) .
C4 H4 0.9500 .
C5 C6 1.392(2) .
C5 C9 1.506(2) .
C6 H6 0.9500 .
C7 O2 1.260(2) .
C7 O1 1.264(2) .
C7 Zn1 2.5627(16) 1_565
C8 O3 1.2473(19) .
C8 O4 1.2730(19) .
C9 O5 1.2541(19) .
C9 O6 1.2672(19) .
C10 N1 1.339(2) .
C10 C11 1.387(2) 2
C10 H10 0.9500 .
C11 N1 1.340(2) .
C11 H11 0.9500 .
N1 Zn1 2.1658(14) .
O1 Zn1 2.1796(12) 1_565
O2 Zn1 2.2568(12) 1_565
O4 Zn1 2.0539(11) .
O6 Co1 2.1071(11) .
O7 Zn1 2.0416(13) .
O7 H7B 0.79(3) .
O7 H7A 0.74(3) .
O8 Zn1 2.0606(13) .
O8 H8A 0.75(3) .
O8 H8B 0.71(3) .
O9 Co1 2.1034(13) .
O9 H9B 0.73(3) .
O9 H9A 0.76(3) .
O10 Co1 2.0728(13) .
O10 H10B 0.77(3) .
O10 H10A 0.73(3) .
O11 H11B 0.87(3) .
O11 H11A 0.85(3) .
O12 H12A 0.79(3) .
O12 H12B 0.82(3) .
